data_4512318
loop_
_publ_author_name
'Kim, Yejin'
'Mckinley, Emma J.'
'Christensen, Kirsten E.'
'Rees, Nicholas H.'
'Thompson, Amber L.'

_publ_section_title
;
 Toward the Understanding of Modulation in Molecular Materials:
 Barluenga's Reagent and its Analogues.
;
_journal_coden_ASTM CGDEFU
_journal_issue 12
_journal_name_full 'Crystal Growth & Design'
_journal_page_first 6294
_journal_page_last 6301
_journal_paper_doi 10.1021/cg500983s
_journal_volume 14
_journal_year 2014
_chemical_formula_moiety 'C10 H10 I N2, I3, 2(I2)'
_chemical_formula_sum 'C10 H10 I8 N2'
_chemical_formula_weight 1173.44
_chemical_melting_point ?
_space_group_IT_number 14
_symmetry_cell_setting monoclinic
_symmetry_space_group_name_Hall '-P 2yn'
_symmetry_space_group_name_H-M 'P 1 21/n 1'
_atom_sites_solution_hydrogens difmap
_atom_sites_solution_primary other
_audit_creation_date 14-06-10
_audit_creation_method CRYSTALS_ver_14.40
_cell_angle_alpha 90
_cell_angle_beta 91.7309(10)
_cell_angle_gamma 90
_cell_formula_units_Z 2
_cell_length_a 4.3576(1)
_cell_length_b 15.3233(2)
_cell_length_c 16.8802(2)
_cell_measurement_reflns_used 6194
_cell_measurement_temperature 100
_cell_measurement_theta_max 32
_cell_measurement_theta_min 2
_cell_volume 1126.62(3)
_computing_cell_refinement 'CrysAlis, (Oxford Diffraction, 2002)'
_computing_data_collection 'CrystalClear-SM Expert 2.0 r4 (Rigaku, 2009)'
_computing_data_reduction 'CrysAlis, (Oxford Diffraction, 2002)'
_computing_molecular_graphics 'CAMERON (Watkin et al., 1996)'
_computing_publication_material 'CRYSTALS (Betteridge et al., 2003)'
_computing_structure_refinement 'CRYSTALS (Betteridge et al., 2003)'
_computing_structure_solution 'Superflip (Palatinus & Chapuis, 2007)'
_diffrn_ambient_temperature 100
_diffrn_detector CCD
_diffrn_measured_fraction_theta_full 0.993
_diffrn_measured_fraction_theta_max 0.938
_diffrn_measurement_device 'CrystalLogic Kappa (3 circle)'
_diffrn_measurement_device_type 'Rigaku Saturn724+ (2x2 bin mode)'
_diffrn_measurement_method 'profile data from \w-scans'
_diffrn_radiation_monochromator Synchrotron
_diffrn_radiation_type Synchrotron
_diffrn_radiation_wavelength 0.68890
_diffrn_reflns_av_R_equivalents 0.034
_diffrn_reflns_limit_h_max 6
_diffrn_reflns_limit_h_min -4
_diffrn_reflns_limit_k_max 23
_diffrn_reflns_limit_k_min -23
_diffrn_reflns_limit_l_max 25
_diffrn_reflns_limit_l_min -25
_diffrn_reflns_number 14537
_diffrn_reflns_theta_full 25.062
_diffrn_reflns_theta_max 31.725
_diffrn_reflns_theta_min 1.740
_diffrn_source Synchrotron
_diffrn_standards_number 0
_exptl_absorpt_coefficient_mu 11.006
_exptl_absorpt_correction_T_max 0.93
_exptl_absorpt_correction_T_min 0.80
_exptl_absorpt_correction_type multi-scan
_exptl_absorpt_process_details 'CrysAlis, (Oxford Diffraction, 2002)'
_exptl_crystal_colour metallic_intense_purple
_exptl_crystal_density_diffrn 3.459
_exptl_crystal_density_meas ?
_exptl_crystal_density_method 'not measured'
_exptl_crystal_description needle
_exptl_crystal_F_000 1016
_exptl_crystal_size_max 0.150
_exptl_crystal_size_mid 0.007
_exptl_crystal_size_min 0.007
_refine_diff_density_max 1.40
_refine_diff_density_min -1.65
_refine_ls_extinction_method None
_refine_ls_goodness_of_fit_ref 0.9365
_refine_ls_hydrogen_treatment constr
_refine_ls_matrix_type full
_refine_ls_number_parameters 94
_refine_ls_number_reflns 3943
_refine_ls_number_restraints 0
_refine_ls_R_factor_all 0.0319
_refine_ls_R_factor_gt 0.0260
_refine_ls_shift/su_max 0.0015479
_refine_ls_shift/su_mean 0.0000532
_refine_ls_structure_factor_coef Fsqd
_refine_ls_weighting_details
;
 Method, part 1, Chebychev polynomial, (Watkin, 1994, Prince, 1982) 
 [weight] = 1.0/[A~0~*T~0~(x)+A~1~*T~1~(x) ... +A~n-1~]*T~n-1~(x)] 
 where A~i~ are the Chebychev coefficients listed below and x= Fcalc/Fmax 
 Method = Robust Weighting (Prince, 1982) 
 W = [weight] * [1-(deltaF/6*sigmaF)^2^]^2^ 
 A~i~ are: 
 0.107E+04 0.162E+04 0.100E+04 405. 93.2 
;
_refine_ls_weighting_scheme calc
_refine_ls_wR_factor_all 0.0529
_refine_ls_wR_factor_gt 0.0487
_refine_ls_wR_factor_ref 0.0529
_reflns_limit_h_max 6
_reflns_limit_h_min -6
_reflns_limit_k_max 23
_reflns_limit_k_min 0
_reflns_limit_l_max 25
_reflns_limit_l_min 0
_reflns_number_gt 3646
_reflns_number_total 3950
_reflns_threshold_expression I>2.0\s(I)
_oxford_diffrn_Wilson_B_factor 1.43
_oxford_diffrn_Wilson_scale 0.69
_oxford_refine_ls_r_factor_ref 0.0319
_oxford_refine_ls_scale 1.674(4)
_oxford_reflns_number_all 3943
_oxford_reflns_threshold_expression_ref I>-3.0\s(I)
_oxford_structure_analysis_title 008yk13
_cod_data_source_file cg500983s_si_002.cif
_cod_data_source_block IPy2I3I2-100K
_cod_depositor_comments
;
The following automatic conversions were performed:

'_chemical_melting_point' value 'not measured' was changed to '?' -
the value is undefined or not given.

'_atom_sites_solution_primary'
value 'Other' changed to 'other' according to
/home/saulius/struct/COD-crude-data--automatic-downloads/rss-feeds/ACS/lib/dictionaries/cif_core.dic
dictionary named 'cif_core.dic' version 2.4.2 from 2011-04-26.

Automatic conversion script
Id: cif_fix_values 2935 2014-11-11 08:27:57Z andrius 

The following automatic conversions were performed:

'_exptl_crystal_density_meas' value 'not measured' was changed to '?'
- the value is perceived as not measured.

Automatic conversion script
Id: cif_fix_values 3008 2015-01-20 13:52:24Z robertas 

 Adding full bibliography for 4512310--4512328.cif.
;
_cod_original_sg_symbol_H-M 'P 21/n '
_cod_database_code 4512318

loop_
_symmetry_equiv_pos_as_xyz
x,y,z
-x,-y,-z
x+1/2,-y+1/2,z+1/2
-x+1/2,y+1/2,-z+1/2

loop_
_atom_site_label
_atom_site_type_symbol
_atom_site_fract_x
_atom_site_fract_y
_atom_site_fract_z
_atom_site_U_iso_or_equiv
_atom_site_occupancy
_atom_site_adp_type
_atom_site_refinement_flags_posn
I1 I 0.0000 0.5000 0.5000 0.0149 1.0000 Uani S
N1 N 0.1274(8) 0.3723(2) 0.4438(2) 0.0165 1.0000 Uani .
C11 C 0.3053(10) 0.3728(3) 0.3806(3) 0.0212 1.0000 Uani .
C12 C 0.3847(11) 0.2953(3) 0.3432(3) 0.0248 1.0000 Uani .
C13 C 0.2826(12) 0.2175(3) 0.3727(3) 0.0257 1.0000 Uani .
C14 C 0.0965(11) 0.2182(3) 0.4387(3) 0.0214 1.0000 Uani .
C15 C 0.0245(10) 0.2965(3) 0.4731(3) 0.0196 1.0000 Uani .
I2 I 0.37335(6) 0.333299(19) 0.677361(16) 0.0185 1.0000 Uani .
I3 I 0.18365(6) 0.478375(18) 0.757536(16) 0.0178 1.0000 Uani .
I4 I -0.12051(7) 0.631110(17) 0.877218(17) 0.0188 1.0000 Uani .
I5 I 0.0000 0.5000 1.0000 0.0159 1.0000 Uani S
H111 H 0.3764 0.4257 0.3609 0.0250 1.0000 Uiso R
H121 H 0.5064 0.2956 0.2988 0.0302 1.0000 Uiso R
H131 H 0.3368 0.1647 0.3490 0.0312 1.0000 Uiso R
H141 H 0.0236 0.1663 0.4588 0.0261 1.0000 Uiso R
H151 H -0.0990 0.2968 0.5176 0.0240 1.0000 Uiso R

loop_
_atom_site_aniso_label
_atom_site_aniso_U_11
_atom_site_aniso_U_22
_atom_site_aniso_U_33
_atom_site_aniso_U_23
_atom_site_aniso_U_13
_atom_site_aniso_U_12
I1 0.01725(15) 0.01204(14) 0.01547(14) -0.00042(11) 0.00159(12) 0.00146(11)
N1 0.0196(16) 0.0134(14) 0.0163(15) -0.0018(11) -0.0008(12) 0.0012(12)
C11 0.022(2) 0.0229(19) 0.0182(18) 0.0006(15) 0.0026(15) 0.0035(16)
C12 0.028(2) 0.030(2) 0.0165(18) -0.0041(16) 0.0015(16) 0.0105(18)
C13 0.033(2) 0.0194(19) 0.024(2) -0.0068(16) -0.0074(18) 0.0127(17)
C14 0.027(2) 0.0127(16) 0.0240(19) -0.0002(14) -0.0074(16) 0.0029(15)
C15 0.024(2) 0.0160(17) 0.0187(17) 0.0004(14) -0.0017(15) 0.0016(15)
I2 0.01786(12) 0.02136(12) 0.01637(11) -0.00015(9) 0.00030(9) 0.00147(9)
I3 0.01844(12) 0.01629(11) 0.01871(11) 0.00166(9) 0.00150(9) -0.00238(9)
I4 0.02315(13) 0.01396(11) 0.01940(12) 0.00054(9) -0.00012(9) 0.00024(9)
I5 0.01628(15) 0.01256(14) 0.01884(15) -0.00209(12) 0.00153(12) -0.00105(12)

loop_
_atom_type_symbol
_atom_type_scat_dispersion_real
_atom_type_scat_dispersion_imag
_atom_type_scat_Cromer_Mann_a1
_atom_type_scat_Cromer_Mann_b1
_atom_type_scat_Cromer_Mann_a2
_atom_type_scat_Cromer_Mann_b2
_atom_type_scat_Cromer_Mann_a3
_atom_type_scat_Cromer_Mann_b3
_atom_type_scat_Cromer_Mann_a4
_atom_type_scat_Cromer_Mann_b4
_atom_type_scat_Cromer_Mann_c
_atom_type_scat_source
C 0.0020 0.0020 2.3100 20.8439 1.0200 10.2075 1.5886 0.5687 0.8650 51.6512 0.2156
;
 International Tables Vol C 4.2.6.8 and 6.1.1.4 and 
 D. T. Cromer, J. Appl. Cryst. (1983), 16, 433.
;
H 0.0000 0.0000 0.4930 10.5109 0.3229 26.1257 0.1402 3.1424 0.0408 57.7998 0.0030
;
 International Tables Vol C 4.2.6.8 and 6.1.1.4 and 
 D. T. Cromer, J. Appl. Cryst. (1983), 16, 433.
;
N 0.0040 0.0030 12.2126 0.0057 3.1322 9.8933 2.0125 28.9975 1.1663 0.5826 -11.5290
;
 International Tables Vol C 4.2.6.8 and 6.1.1.4 and 
 D. T. Cromer, J. Appl. Cryst. (1983), 16, 433.
;
I -0.7740 1.7190 20.1472 4.3470 18.9949 0.3814 7.5138 27.7660 2.2735 66.8776 4.0712
;
 International Tables Vol C 4.2.6.8 and 6.1.1.4 and 
 D. T. Cromer, J. Appl. Cryst. (1983), 16, 433.
;

loop_
_geom_angle_atom_site_label_1
_geom_angle_site_symmetry_1
_geom_angle_atom_site_label_2
_geom_angle_atom_site_label_3
_geom_angle_site_symmetry_3
_geom_angle
_geom_angle_publ_flag
N1 2_566 I1 N1 . 179.995 yes
I1 . N1 C11 . 119.1(3) yes
I1 . N1 C15 . 120.5(3) yes
C11 . N1 C15 . 120.4(4) yes
N1 . C11 C12 . 120.9(4) yes
N1 . C11 H111 . 119.7 no
C12 . C11 H111 . 119.4 no
C11 . C12 C13 . 119.3(4) yes
C11 . C12 H121 . 121.0 no
C13 . C12 H121 . 119.8 no
C12 . C13 C14 . 119.0(4) yes
C12 . C13 H131 . 120.5 no
C14 . C13 H131 . 120.4 no
C13 . C14 C15 . 119.3(4) yes
C13 . C14 H141 . 120.0 no
C15 . C14 H141 . 120.7 no
C14 . C15 N1 . 121.1(4) yes
C14 . C15 H151 . 119.2 no
N1 . C15 H151 . 119.7 no
I2 . I3 I4 . 169.492(12) yes
I3 . I4 I5 . 83.273(8) yes
I4 . I5 I4 2_567 179.996 yes

loop_
_geom_bond_atom_site_label_1
_geom_bond_atom_site_label_2
_geom_bond_site_symmetry_2
_geom_bond_distance
_geom_bond_publ_flag
I1 N1 2_566 2.252(3) yes
I1 N1 . 2.252(3) yes
N1 C11 . 1.338(5) yes
N1 C15 . 1.345(5) yes
C11 C12 . 1.394(6) yes
C11 H111 . 0.932 no
C12 C13 . 1.370(7) yes
C12 H121 . 0.931 no
C13 C14 . 1.398(7) yes
C13 H131 . 0.936 no
C14 C15 . 1.372(6) yes
C14 H141 . 0.926 no
C15 H151 . 0.938 no
I2 I3 . 2.7431(4) yes
I3 I4 . 3.3878(4) yes
I4 I5 . 2.9226(3) yes
